data_7701965
loop_
_publ_author_name
'Li, Kan'
'Li, Jing-jing'
'Zhao, Ni'
'Xie, Ting-ting'
'Di, Bin'
'Xu, Li-li'

_publ_section_title
;
 Thioether-Based Recyclable Metal Organic Frameworks for Selective and
 Efficient Removal of Hg2+ from Water
;
_journal_name_full 'Dalton Transactions'
_journal_paper_doi 10.1039/C9DT03714D
_journal_year 2019
_chemical_formula_moiety '0.5(C108 H108 Br8 Cu4 N12 O12 S12), C2 H3 N'
_chemical_formula_sum 'C56 H57 Br4 Cu2 N7 O6 S6'
_chemical_formula_weight 1563.16
_space_group_crystal_system orthorhombic
_space_group_IT_number 61
_space_group_name_Hall '-P 2ac 2ab'
_space_group_name_H-M_alt 'P b c a'
_atom_sites_solution_hydrogens geom
_atom_sites_solution_primary dual
_audit_creation_date 2019-06-20
_audit_creation_method
;
Olex2 1.2-beta
(compiled 2018.05.29 svn.r3508 for OlexSys, GUI svn.r5506)
;
_audit_update_record
;
2019-07-24 deposited with the CCDC.	2019-11-18 downloaded from the CCDC.
;
_cell_angle_alpha 90
_cell_angle_beta 90
_cell_angle_gamma 90
_cell_formula_units_Z 4
_cell_length_a 9.7837(7)
_cell_length_b 22.9814(18)
_cell_length_c 29.458(2)
_cell_measurement_reflns_used 7271
_cell_measurement_temperature 100.00(10)
_cell_measurement_theta_max 26.8100
_cell_measurement_theta_min 1.8510
_cell_volume 6623.4(8)
_computing_cell_refinement 'CrysAlisPro 1.171.40.14a (Rigaku OD, 2018)'
_computing_data_collection 'CrysAlisPro 1.171.40.14a (Rigaku OD, 2018)'
_computing_data_reduction 'CrysAlisPro 1.171.40.14a (Rigaku OD, 2018)'
_computing_molecular_graphics 'Olex2 (Dolomanov et al., 2009)'
_computing_publication_material 'Olex2 (Dolomanov et al., 2009)'
_computing_structure_refinement 'ShelXL (Sheldrick, 2015)'
_computing_structure_solution 'ShelXT (Sheldrick, 2015)'
_diffrn_ambient_environment N~2~
_diffrn_ambient_temperature 100.00(10)
_diffrn_detector 'CCD plate'
_diffrn_detector_type HyPix
_diffrn_measured_fraction_theta_full 0.992
_diffrn_measured_fraction_theta_max 0.802
_diffrn_measurement_details
;
List of Runs (angles in degrees, time in seconds):

  # Type    Start    End  Width  t~exp~   \w     \q     \k     \f   Frames
#--------------------------------------------------------------------------
  1  \w     -8.00  18.00   0.50    8.00    --    4.16  35.00 -83.00   52
  2  \w     48.00  78.00   0.50    8.00    --    4.16  35.00 -83.00   60
  3  \w     47.00  75.00   0.50    8.00    --    4.16  37.00-180.00   56
  4  \w     -8.00  26.00   0.50    8.00    --    4.16  37.00-180.00   68
  5  \w    -14.00  28.00   0.50    8.00    --   -1.74 -99.00 120.00   84
;
_diffrn_measurement_device 'four-circle diffractometer'
_diffrn_measurement_device_type 'ROD, Synergy Custom DW system, HyPix'
_diffrn_measurement_method '\w scans'
_diffrn_orient_matrix_type 'CrysAlisPro convention (1999,Acta A55,543-557)'
_diffrn_orient_matrix_UB_11 0.0307311000
_diffrn_orient_matrix_UB_12 -0.0260483000
_diffrn_orient_matrix_UB_13 0.0079011000
_diffrn_orient_matrix_UB_21 0.0103908000
_diffrn_orient_matrix_UB_22 -0.0090955000
_diffrn_orient_matrix_UB_23 -0.0227396000
_diffrn_orient_matrix_UB_31 0.0648498000
_diffrn_orient_matrix_UB_32 0.0138360000
_diffrn_orient_matrix_UB_33 -0.0000848000
_diffrn_radiation_monochromator mirror
_diffrn_radiation_probe x-ray
_diffrn_radiation_type MoK\a
_diffrn_radiation_wavelength 0.71073
_diffrn_reflns_av_R_equivalents 0.0789
_diffrn_reflns_av_unetI/netI 0.1644
_diffrn_reflns_Laue_measured_fraction_full 0.992
_diffrn_reflns_Laue_measured_fraction_max 0.802
_diffrn_reflns_limit_h_max 11
_diffrn_reflns_limit_h_min -13
_diffrn_reflns_limit_k_max 29
_diffrn_reflns_limit_k_min -32
_diffrn_reflns_limit_l_max 40
_diffrn_reflns_limit_l_min -36
_diffrn_reflns_number 33554
_diffrn_reflns_point_group_measured_fraction_full 0.992
_diffrn_reflns_point_group_measured_fraction_max 0.802
_diffrn_reflns_theta_full 25.242
_diffrn_reflns_theta_max 30.115
_diffrn_reflns_theta_min 1.772
_diffrn_source 'Rotating-anode X-ray tube'
_diffrn_source_type 'Rigaku (Mo) X-ray Source'
_exptl_absorpt_coefficient_mu 3.295
_exptl_absorpt_correction_T_max 1.00000
_exptl_absorpt_correction_T_min 0.68882
_exptl_absorpt_correction_type multi-scan
_exptl_absorpt_process_details
;
CrysAlisPro 1.171.40.14a (Rigaku Oxford Diffraction, 2018)
Empirical absorption correction using spherical harmonics,
 implemented in SCALE3 ABSPACK scaling algorithm.
;
_exptl_crystal_colour green
_exptl_crystal_density_diffrn 1.568
_exptl_crystal_description block
_exptl_crystal_F_000 3136
_exptl_crystal_size_max 0.19
_exptl_crystal_size_mid 0.10
_exptl_crystal_size_min 0.05
_refine_diff_density_max 1.589
_refine_diff_density_min -1.400
_refine_diff_density_rms 0.220
_refine_ls_extinction_method none
_refine_ls_goodness_of_fit_ref 0.994
_refine_ls_hydrogen_treatment constr
_refine_ls_matrix_type full
_refine_ls_number_parameters 393
_refine_ls_number_reflns 7836
_refine_ls_number_restraints 192
_refine_ls_restrained_S_all 0.986
_refine_ls_R_factor_all 0.1793
_refine_ls_R_factor_gt 0.1191
_refine_ls_shift/su_max 0.001
_refine_ls_shift/su_mean 0.000
_refine_ls_structure_factor_coef Fsqd
_refine_ls_weighting_details 'w=1/[\s^2^(Fo^2^)+(0.0010P)^2^+369.5204P] where P=(Fo^2^+2Fc^2^)/3'
_refine_ls_weighting_scheme calc
_refine_ls_wR_factor_gt 0.2743
_refine_ls_wR_factor_ref 0.2909
_reflns_Friedel_coverage 0.000
_reflns_number_gt 4353
_reflns_number_total 7836
_reflns_threshold_expression 'I > 2\s(I)'
_cod_data_source_file c9dt03714d2.cif
_cod_data_source_block lk-0610-100k
_cod_original_cell_volume 6623.3(9)
_cod_database_code 7701965
_shelx_shelxl_version_number 2018/3
_shelx_space_group_comment
;
The symmetry employed for this shelxl refinement is uniquely defined
by the following loop, which should always be used as a source of
symmetry information in preference to the above space-group names.
They are only intended as comments.
;
_reflns_odcompleteness_completeness 99.90
_reflns_odcompleteness_iscentric 1
_reflns_odcompleteness_theta 25.30
_olex2_refinement_description
;
1. Fixed Uiso
 At 1.2 times of:
  All C(H) groups, All C(H,H) groups
 At 1.5 times of:
  All C(H,H,H) groups
2. Uiso/Uaniso restraints and constraints
Br01 \\sim Br: within 2A with sigma of 0.01 and sigma for terminal atoms of 0.02
Uanis(C10) \\sim Ueq, Uanis(C9) \\sim Ueq, Uanis(C11) \\sim Ueq, Uanis(C12)
\\sim Ueq, Uanis(C7) \\sim Ueq, Uanis(C8) \\sim Ueq: with sigma of 0.01 and
sigma for terminal atoms of 0.02
Uanis(C29) \\sim Ueq, Uanis(C28) \\sim Ueq, Uanis(N4) \\sim Ueq: with sigma of
0.01 and sigma for terminal atoms of 0.02
Uanis(N3) \\sim Ueq, Uanis(C24) \\sim Ueq, Uanis(C23) \\sim Ueq, Uanis(C25)
\\sim Ueq, Uanis(C26) \\sim Ueq, Uanis(C27) \\sim Ueq: with sigma of 0.01 and
sigma for terminal atoms of 0.02
Uanis(N2) \\sim Ueq, Uanis(C21) \\sim Ueq, Uanis(C18) \\sim Ueq, Uanis(C19)
\\sim Ueq, Uanis(C20) \\sim Ueq, Uanis(C17) \\sim Ueq: with sigma of 0.01 and
sigma for terminal atoms of 0.02
Uanis(N1) \\sim Ueq, Uanis(C5) \\sim Ueq, Uanis(C4) \\sim Ueq, Uanis(C3) \\sim
Ueq, Uanis(C2) \\sim Ueq, Uanis(C1) \\sim Ueq: with sigma of 0.01 and sigma for
terminal atoms of 0.02
Uanis(Br01) \\sim Ueq, Uanis(Br) \\sim Ueq: with sigma of 0.01 and sigma for
terminal atoms of 0.02
Uanis(C13) \\sim Ueq, Uanis(O1) \\sim Ueq: with sigma of 0.01 and sigma for
terminal atoms of 0.02
3. Rigid body (RIGU) restrains
 Br01, Br
 with sigma for 1-2 distances of 0.01 and sigma for 1-3 distances of 0.01
4. Others
 Sof(Br)=1-FVAR(1)
 Sof(Br01)=FVAR(1)
 Fixed Sof: C28(0.5) N4(0.5) C29(0.5) H29A(0.5) H29B(0.5) H29C(0.5)
5.a Secondary CH2 refined with riding coordinates:
 C16(H16A,H16B), C6(H6A,H6B), C22(H22A,H22B)
5.b Aromatic/amide H refined with riding coordinates:
 C5(H5), C21(H21), C18(H18), C4(H4), C19(H19), C20(H20), C24(H24), C25(H25),
 C2(H2), C26(H26), C1(H1), C27(H27)
5.c Idealised Me refined as rotating group:
 C15(H15A,H15B,H15C), C13(H13A,H13B,H13C), C14(H14A,H14B,H14C), C29(H29A,H29B,
 H29C)
;
_olex2_submission_special_instructions 'No special instructions were received'
_oxdiff_exptl_absorpt_empirical_details
;
Empirical correction (ABSPACK) includes:
- Absorption correction using spherical harmonics
- Frame scaling
;
_oxdiff_exptl_absorpt_empirical_full_max 1.276
_oxdiff_exptl_absorpt_empirical_full_min 0.821

loop_
_space_group_symop_operation_xyz
'x, y, z'
'-x+1/2, -y, z+1/2'
'-x, y+1/2, -z+1/2'
'x+1/2, -y+1/2, -z'
'-x, -y, -z'
'x-1/2, y, -z-1/2'
'x, -y-1/2, z-1/2'
'-x-1/2, y-1/2, z'

loop_
_atom_site_label
_atom_site_type_symbol
_atom_site_fract_x
_atom_site_fract_y
_atom_site_fract_z
_atom_site_U_iso_or_equiv
_atom_site_adp_type
_atom_site_occupancy
_atom_site_site_symmetry_order
_atom_site_calc_flag
_atom_site_refinement_flags_posn
_atom_site_refinement_flags_adp
_atom_site_refinement_flags_occupancy
_atom_site_disorder_assembly
_atom_site_disorder_group
Br01 Br 1.1939(6) 0.23172(11) 0.62173(10) 0.0173(8) Uani 0.81(2) 1 d . U P A 1
Br02 Br 0.99650(19) 0.14140(6) 0.51047(5) 0.0348(4) Uani 1 1 d . . . . .
Cu03 Cu 0.98241(18) 0.20706(7) 0.57550(5) 0.0225(4) Uani 1 1 d . . . . .
S29 S 0.7802(3) 0.49847(17) 0.21362(11) 0.0269(8) Uani 1 1 d . . . . .
S28 S 0.9873(4) 0.43809(17) 0.44453(12) 0.0318(8) Uani 1 1 d . . . . .
S30 S 0.4785(5) 0.61249(18) 0.33977(14) 0.0403(10) Uani 1 1 d . . . . .
O2 O 0.7614(10) 0.6072(4) 0.2817(3) 0.029(2) Uani 1 1 d . . . . .
O1 O 0.9573(10) 0.4238(5) 0.3220(3) 0.033(3) Uani 1 1 d . U . . .
O3 O 0.6956(12) 0.5295(4) 0.4321(3) 0.034(2) Uani 1 1 d . . . . .
N1 N 0.9956(13) 0.2764(5) 0.5338(4) 0.029(3) Uani 1 1 d . U . . .
N2 N 0.9382(12) 0.3621(5) 0.1162(4) 0.027(3) Uani 1 1 d . U . . .
C8 C 0.7441(14) 0.5254(6) 0.3873(4) 0.022(3) Uani 1 1 d . U . . .
N3 N 0.1778(13) 0.7449(5) 0.3953(4) 0.027(3) Uani 1 1 d . U . . .
C5 C 0.9084(16) 0.2810(6) 0.5017(5) 0.031(3) Uani 1 1 d . U . . .
H5 H 0.848545 0.250282 0.496511 0.037 Uiso 1 1 calc R . . . .
C10 C 0.7836(14) 0.5638(6) 0.3143(4) 0.023(3) Uani 1 1 d . U . . .
C16 C 0.9182(13) 0.5121(6) 0.2553(4) 0.020(3) Uani 1 1 d . . . . .
H16A H 0.984708 0.480855 0.254013 0.023 Uiso 1 1 calc R . . . .
H16B H 0.964396 0.548249 0.248019 0.023 Uiso 1 1 calc R . . . .
C21 C 0.9898(15) 0.4308(6) 0.1741(5) 0.029(3) Uani 1 1 d . U . . .
H21 H 1.054198 0.447742 0.193144 0.035 Uiso 1 1 calc R . . . .
C18 C 0.7647(14) 0.4265(6) 0.1424(4) 0.024(3) Uani 1 1 d . U . . .
H18 H 0.675056 0.439680 0.140106 0.029 Uiso 1 1 calc R . . . .
C9 C 0.7265(13) 0.5692(6) 0.3579(4) 0.020(3) Uani 1 1 d . U . . .
C11 C 0.8599(14) 0.5157(6) 0.3014(4) 0.023(3) Uani 1 1 d . U . . .
C12 C 0.8731(14) 0.4719(6) 0.3333(5) 0.024(3) Uani 1 1 d . U . . .
C4 C 0.8992(16) 0.3299(6) 0.4740(5) 0.031(3) Uani 1 1 d . U . . .
H4 H 0.829805 0.331995 0.452494 0.038 Uiso 1 1 calc R . . . .
C19 C 0.8135(16) 0.3844(6) 0.1136(5) 0.033(3) Uani 1 1 d . U . . .
H19 H 0.755566 0.370580 0.091038 0.039 Uiso 1 1 calc R . . . .
C20 C 1.0255(15) 0.3875(6) 0.1445(5) 0.030(3) Uani 1 1 d . U . . .
H20 H 1.116078 0.375206 0.144166 0.037 Uiso 1 1 calc R . . . .
C17 C 0.8520(13) 0.4489(6) 0.1747(4) 0.020(3) Uani 1 1 d . U . . .
C24 C 0.4050(15) 0.7053(6) 0.3948(5) 0.026(3) Uani 1 1 d . U . . .
H24 H 0.493307 0.706014 0.406533 0.031 Uiso 1 1 calc R . . . .
C3 C 0.9893(15) 0.3746(6) 0.4778(5) 0.027(3) Uani 1 1 d . U . . .
C7 C 0.8220(15) 0.4749(6) 0.3763(5) 0.026(3) Uani 1 1 d . U . . .
C6 C 0.8353(15) 0.4262(6) 0.4094(5) 0.027(3) Uani 1 1 d . . . . .
H6A H 0.843375 0.389595 0.393225 0.033 Uiso 1 1 calc R . . . .
H6B H 0.754534 0.424433 0.428430 0.033 Uiso 1 1 calc R . . . .
C23 C 0.3710(16) 0.6667(7) 0.3617(5) 0.031(3) Uani 1 1 d . U . . .
C15 C 0.5625(19) 0.5127(7) 0.4372(6) 0.042(4) Uani 1 1 d . . . . .
H15A H 0.507847 0.530203 0.413809 0.063 Uiso 1 1 calc GR . . . .
H15B H 0.529789 0.524935 0.466365 0.063 Uiso 1 1 calc GR . . . .
H15C H 0.556408 0.471091 0.434910 0.063 Uiso 1 1 calc GR . . . .
C25 C 0.3075(16) 0.7431(6) 0.4108(5) 0.033(3) Uani 1 1 d . U . . .
H25 H 0.332382 0.768994 0.433589 0.039 Uiso 1 1 calc R . . . .
C2 C 1.0902(14) 0.3709(6) 0.5109(4) 0.023(3) Uani 1 1 d . U . . .
H2 H 1.151067 0.401439 0.515543 0.027 Uiso 1 1 calc R . . . .
C13 C 0.887(2) 0.3797(7) 0.2956(6) 0.048(5) Uani 1 1 d . U . . .
H13A H 0.856946 0.396205 0.267279 0.073 Uiso 1 1 calc GR . . . .
H13B H 0.808693 0.366004 0.312225 0.073 Uiso 1 1 calc GR . . . .
H13C H 0.947453 0.347813 0.289713 0.073 Uiso 1 1 calc GR . . . .
C22 C 0.6356(18) 0.6213(6) 0.3701(5) 0.033(4) Uani 1 1 d . . . . .
H22A H 0.679827 0.657381 0.361321 0.040 Uiso 1 1 calc R . . . .
H22B H 0.618661 0.622284 0.402509 0.040 Uiso 1 1 calc R . . . .
C26 C 0.1530(16) 0.7101(7) 0.3619(6) 0.039(4) Uani 1 1 d . U . . .
H26 H 0.066343 0.711618 0.349049 0.046 Uiso 1 1 calc R . . . .
C1 C 1.0981(16) 0.3202(7) 0.5372(5) 0.033(3) Uani 1 1 d . U . . .
H1 H 1.171060 0.315109 0.557046 0.039 Uiso 1 1 calc R . . . .
C27 C 0.2463(17) 0.6701(7) 0.3435(6) 0.039(4) Uani 1 1 d . U . . .
H27 H 0.221775 0.646522 0.319170 0.046 Uiso 1 1 calc R . . . .
C14 C 0.860(2) 0.6530(7) 0.2822(6) 0.050(5) Uani 1 1 d . . . . .
H14A H 0.836888 0.681507 0.259671 0.075 Uiso 1 1 calc GR . . . .
H14B H 0.949119 0.637302 0.275589 0.075 Uiso 1 1 calc GR . . . .
H14C H 0.861641 0.670990 0.311606 0.075 Uiso 1 1 calc GR . . . .
C28 C 1.148(3) 0.5572(12) 0.4152(9) 0.022(6) Uani 0.5 1 d . U P . .
N4 N 1.081(2) 0.5681(11) 0.3831(9) 0.032(6) Uani 0.5 1 d . U P . .
C29 C 1.227(3) 0.5431(13) 0.4535(10) 0.032(7) Uani 0.5 1 d . U P . .
H29A H 1.294931 0.515029 0.445284 0.048 Uiso 0.5 1 calc GR . P . .
H29B H 1.168307 0.526962 0.476538 0.048 Uiso 0.5 1 calc GR . P . .
H29C H 1.270019 0.577529 0.464935 0.048 Uiso 0.5 1 calc GR . P . .
Br Br 1.252(5) 0.2346(6) 0.6186(5) 0.035(5) Uani 0.19(2) 1 d . U P A 2

loop_
_atom_site_aniso_label
_atom_site_aniso_U_11
_atom_site_aniso_U_22
_atom_site_aniso_U_33
_atom_site_aniso_U_23
_atom_site_aniso_U_13
_atom_site_aniso_U_12
Br01 0.0092(18) 0.0173(9) 0.0253(10) 0.0017(7) -0.0058(10) -0.0007(9)
Br02 0.0538(10) 0.0255(7) 0.0250(7) -0.0046(6) 0.0019(8) 0.0063(7)
Cu03 0.0259(9) 0.0193(8) 0.0223(8) 0.0008(6) -0.0027(7) 0.0034(7)
S29 0.0207(17) 0.044(2) 0.0161(16) -0.0069(15) -0.0013(14) 0.0058(15)
S28 0.0280(19) 0.040(2) 0.0273(18) 0.0145(16) -0.0009(16) 0.0009(17)
S30 0.045(2) 0.041(2) 0.035(2) -0.0166(18) -0.0101(19) 0.017(2)
O2 0.035(6) 0.026(5) 0.027(5) 0.006(4) 0.005(5) -0.001(4)
O1 0.028(5) 0.040(5) 0.033(5) 0.009(4) 0.014(4) 0.013(4)
O3 0.053(7) 0.035(6) 0.015(5) 0.002(4) -0.011(5) 0.002(5)
N1 0.032(6) 0.027(5) 0.027(5) -0.002(4) 0.002(5) 0.002(5)
N2 0.034(6) 0.018(5) 0.028(5) -0.006(5) 0.002(5) -0.006(4)
C8 0.025(6) 0.032(6) 0.010(5) -0.004(5) 0.000(5) 0.000(5)
N3 0.042(6) 0.019(5) 0.020(5) 0.008(4) -0.003(5) 0.012(5)
C5 0.033(6) 0.029(6) 0.030(7) 0.001(5) -0.005(6) -0.001(6)
C10 0.027(6) 0.022(6) 0.021(6) 0.006(5) 0.001(5) -0.002(5)
C16 0.017(6) 0.025(7) 0.017(7) 0.001(5) 0.001(5) -0.001(5)
C21 0.021(6) 0.034(6) 0.033(6) -0.007(5) 0.000(5) -0.007(5)
C18 0.024(6) 0.027(6) 0.022(6) 0.001(5) -0.006(5) 0.007(5)
C9 0.022(6) 0.020(6) 0.019(5) -0.002(5) 0.003(5) -0.004(5)
C11 0.027(6) 0.023(6) 0.019(6) -0.002(5) -0.004(5) -0.004(5)
C12 0.020(6) 0.027(6) 0.024(6) -0.003(5) 0.003(5) 0.002(5)
C4 0.031(7) 0.034(6) 0.029(6) 0.008(6) 0.003(5) 0.008(6)
C19 0.028(6) 0.036(6) 0.035(7) 0.000(6) -0.009(6) 0.005(6)
C20 0.023(6) 0.029(6) 0.040(7) -0.004(5) -0.004(6) 0.012(5)
C17 0.013(5) 0.025(6) 0.020(6) -0.004(5) -0.001(5) -0.004(5)
C24 0.022(6) 0.025(6) 0.030(6) -0.004(5) 0.000(5) -0.005(5)
C3 0.022(6) 0.033(6) 0.027(6) 0.004(5) 0.006(5) 0.002(5)
C7 0.037(7) 0.024(6) 0.016(5) 0.005(5) -0.006(5) -0.001(5)
C6 0.033(8) 0.031(8) 0.018(7) 0.006(6) 0.007(6) -0.002(6)
C23 0.036(7) 0.034(7) 0.024(6) 0.004(5) 0.004(5) 0.010(6)
C15 0.063(12) 0.030(9) 0.032(9) -0.010(7) 0.018(8) -0.010(8)
C25 0.033(6) 0.029(6) 0.037(7) -0.009(5) -0.012(6) 0.002(6)
C2 0.023(6) 0.026(6) 0.019(6) -0.007(5) 0.000(5) 0.001(5)
C13 0.072(11) 0.025(8) 0.048(9) -0.005(7) 0.029(9) 0.012(8)
C22 0.058(10) 0.020(7) 0.022(8) -0.007(6) 0.005(7) -0.001(7)
C26 0.026(6) 0.048(7) 0.042(7) -0.006(6) -0.006(6) 0.009(6)
C1 0.033(7) 0.038(7) 0.027(6) 0.003(6) -0.007(6) 0.005(6)
C27 0.036(7) 0.045(7) 0.035(7) -0.017(6) 0.002(6) 0.009(6)
C14 0.085(15) 0.030(9) 0.034(9) -0.002(7) 0.019(10) -0.014(9)
C28 0.016(9) 0.028(9) 0.023(9) -0.003(8) 0.012(8) -0.004(7)
N4 0.019(10) 0.034(11) 0.043(13) 0.004(10) 0.007(10) -0.012(9)
C29 0.018(12) 0.038(13) 0.039(14) -0.013(11) 0.009(11) -0.006(11)
Br 0.040(13) 0.033(5) 0.031(5) -0.004(4) -0.008(6) -0.001(6)

loop_
_atom_type_symbol
_atom_type_description
_atom_type_scat_dispersion_real
_atom_type_scat_dispersion_imag
_atom_type_scat_source
C C 0.0033 0.0016 'International Tables Vol C Tables 4.2.6.8 and 6.1.1.4'
H H 0.0000 0.0000 'International Tables Vol C Tables 4.2.6.8 and 6.1.1.4'
Br Br -0.2901 2.4595 'International Tables Vol C Tables 4.2.6.8 and 6.1.1.4'
Cu Cu 0.3201 1.2651 'International Tables Vol C Tables 4.2.6.8 and 6.1.1.4'
N N 0.0061 0.0033 'International Tables Vol C Tables 4.2.6.8 and 6.1.1.4'
O O 0.0106 0.0060 'International Tables Vol C Tables 4.2.6.8 and 6.1.1.4'
S S 0.1246 0.1234 'International Tables Vol C Tables 4.2.6.8 and 6.1.1.4'

loop_
_geom_angle_atom_site_label_1
_geom_angle_atom_site_label_2
_geom_angle_atom_site_label_3
_geom_angle
_geom_angle_site_symmetry_1
_geom_angle_site_symmetry_3
Br02 Cu03 Br01 120.81(13) . .
Br02 Cu03 Br 114.4(5) . .
N1 Cu03 Br01 95.6(4) . .
N1 Cu03 Br02 90.4(3) . .
N1 Cu03 N2 171.4(5) . 7_566
N1 Cu03 N3 83.2(5) . 5_666
N1 Cu03 Br 92.0(5) . .
N2 Cu03 Br01 91.8(4) 7_566 .
N2 Cu03 Br02 89.5(3) 7_566 .
N2 Cu03 N3 90.6(4) 7_566 5_666
N2 Cu03 Br 95.9(5) 7_566 .
N3 Cu03 Br01 105.7(4) 5_666 .
N3 Cu03 Br02 133.4(3) 5_666 .
N3 Cu03 Br 111.8(6) 5_666 .
C17 S29 C16 104.5(6) . .
C3 S28 C6 101.6(7) . .
C23 S30 C22 104.5(7) . .
C10 O2 C14 114.4(12) . .
C12 O1 C13 113.1(11) . .
C15 O3 C8 114.0(11) . .
C5 N1 Cu03 118.3(10) . .
C5 N1 C1 117.5(12) . .
C1 N1 Cu03 124.2(10) . .
C19 N2 Cu03 117.6(10) . 7_565
C19 N2 C20 117.2(12) . .
C20 N2 Cu03 125.2(10) . 7_565
O3 C8 C7 116.7(12) . .
C9 C8 O3 120.8(12) . .
C9 C8 C7 122.2(12) . .
C25 N3 Cu03 125.4(10) . 5_666
C26 N3 Cu03 119.8(11) . 5_666
C26 N3 C25 114.5(13) . .
N1 C5 H5 118.5 . .
N1 C5 C4 123.0(15) . .
C4 C5 H5 118.5 . .
O2 C10 C9 120.0(12) . .
C11 C10 O2 117.7(12) . .
C11 C10 C9 122.3(12) . .
S29 C16 H16A 109.7 . .
S29 C16 H16B 109.7 . .
H16A C16 H16B 108.2 . .
C11 C16 S29 109.8(9) . .
C11 C16 H16A 109.7 . .
C11 C16 H16B 109.7 . .
C20 C21 H21 121.1 . .
C20 C21 C17 117.8(13) . .
C17 C21 H21 121.1 . .
C19 C18 H18 120.9 . .
C19 C18 C17 118.2(13) . .
C17 C18 H18 120.9 . .
C8 C9 C10 118.2(12) . .
C8 C9 C22 120.7(12) . .
C10 C9 C22 120.8(12) . .
C10 C11 C16 120.3(12) . .
C12 C11 C10 116.4(12) . .
C12 C11 C16 123.3(12) . .
C11 C12 O1 117.5(12) . .
C7 C12 O1 118.1(12) . .
C7 C12 C11 124.0(13) . .
C5 C4 H4 119.3 . .
C3 C4 C5 121.4(15) . .
C3 C4 H4 119.3 . .
N2 C19 C18 123.9(14) . .
N2 C19 H19 118.0 . .
C18 C19 H19 118.0 . .
N2 C20 C21 123.7(14) . .
N2 C20 H20 118.1 . .
C21 C20 H20 118.1 . .
C21 C17 S29 125.4(10) . .
C18 C17 S29 116.3(10) . .
C18 C17 C21 118.3(12) . .
C23 C24 H24 120.4 . .
C23 C24 C25 119.2(14) . .
C25 C24 H24 120.4 . .
C4 C3 S28 125.1(12) . .
C4 C3 C2 118.1(13) . .
C2 C3 S28 116.7(11) . .
C8 C7 C6 120.6(13) . .
C12 C7 C8 116.7(12) . .
C12 C7 C6 122.5(13) . .
S28 C6 H6A 109.8 . .
S28 C6 H6B 109.8 . .
C7 C6 S28 109.2(10) . .
C7 C6 H6A 109.8 . .
C7 C6 H6B 109.8 . .
H6A C6 H6B 108.3 . .
C24 C23 S30 125.5(12) . .
C27 C23 S30 116.1(12) . .
C27 C23 C24 118.3(14) . .
O3 C15 H15A 109.5 . .
O3 C15 H15B 109.5 . .
O3 C15 H15C 109.5 . .
H15A C15 H15B 109.5 . .
H15A C15 H15C 109.5 . .
H15B C15 H15C 109.5 . .
N3 C25 C24 123.9(13) . .
N3 C25 H25 118.1 . .
C24 C25 H25 118.1 . .
C3 C2 H2 120.7 . .
C3 C2 C1 118.5(13) . .
C1 C2 H2 120.7 . .
O1 C13 H13A 109.5 . .
O1 C13 H13B 109.5 . .
O1 C13 H13C 109.5 . .
H13A C13 H13B 109.5 . .
H13A C13 H13C 109.5 . .
H13B C13 H13C 109.5 . .
S30 C22 H22A 110.3 . .
S30 C22 H22B 110.3 . .
C9 C22 S30 107.0(9) . .
C9 C22 H22A 110.3 . .
C9 C22 H22B 110.3 . .
H22A C22 H22B 108.6 . .
N3 C26 H26 117.3 . .
N3 C26 C27 125.3(15) . .
C27 C26 H26 117.3 . .
N1 C1 H1 119.6 . .
C2 C1 N1 120.7(13) . .
C2 C1 H1 119.6 . .
C23 C27 C26 118.4(15) . .
C23 C27 H27 120.8 . .
C26 C27 H27 120.8 . .
O2 C14 H14A 109.5 . .
O2 C14 H14B 109.5 . .
O2 C14 H14C 109.5 . .
H14A C14 H14B 109.5 . .
H14A C14 H14C 109.5 . .
H14B C14 H14C 109.5 . .
N4 C28 C29 179(3) . .
C28 C29 H29A 109.5 . .
C28 C29 H29B 109.5 . .
C28 C29 H29C 109.5 . .
H29A C29 H29B 109.5 . .
H29A C29 H29C 109.5 . .
H29B C29 H29C 109.5 . .

loop_
_geom_bond_atom_site_label_1
_geom_bond_atom_site_label_2
_geom_bond_distance
_geom_bond_site_symmetry_2
Br01 Cu03 2.541(5) .
Br02 Cu03 2.442(2) .
Cu03 N1 2.015(12) .
Cu03 N2 2.037(11) 7_566
Cu03 N3 2.101(12) 5_666
Cu03 Br 2.99(4) .
S29 C16 1.852(13) .
S29 C17 1.764(13) .
S28 C3 1.757(14) .
S28 C6 1.833(15) .
S30 C23 1.755(15) .
S30 C22 1.789(17) .
O2 C10 1.401(15) .
O2 C14 1.431(19) .
O1 C12 1.417(16) .
O1 C13 1.45(2) .
O3 C8 1.403(15) .
O3 C15 1.37(2) .
N1 C5 1.280(18) .
N1 C1 1.425(19) .
N2 C19 1.326(19) .
N2 C20 1.329(18) .
C8 C9 1.340(18) .
C8 C7 1.425(19) .
N3 C25 1.349(19) .
N3 C26 1.290(19) .
C5 H5 0.9300 .
C5 C4 1.39(2) .
C10 C9 1.407(18) .
C10 C11 1.387(19) .
C16 H16A 0.9700 .
C16 H16B 0.9700 .
C16 C11 1.474(18) .
C21 H21 0.9300 .
C21 C20 1.367(19) .
C21 C17 1.410(19) .
C18 H18 0.9300 .
C18 C19 1.37(2) .
C18 C17 1.378(18) .
C9 C22 1.534(19) .
C11 C12 1.382(19) .
C12 C7 1.366(19) .
C4 H4 0.9300 .
C4 C3 1.36(2) .
C19 H19 0.9300 .
C20 H20 0.9300 .
C24 H24 0.9300 .
C24 C23 1.36(2) .
C24 C25 1.37(2) .
C3 C2 1.391(19) .
C7 C6 1.488(18) .
C6 H6A 0.9700 .
C6 H6B 0.9700 .
C23 C27 1.34(2) .
C15 H15A 0.9600 .
C15 H15B 0.9600 .
C15 H15C 0.9600 .
C25 H25 0.9300 .
C2 H2 0.9300 .
C2 C1 1.40(2) .
C13 H13A 0.9600 .
C13 H13B 0.9600 .
C13 H13C 0.9600 .
C22 H22A 0.9700 .
C22 H22B 0.9700 .
C26 H26 0.9300 .
C26 C27 1.40(2) .
C1 H1 0.9300 .
C27 H27 0.9300 .
C14 H14A 0.9600 .
C14 H14B 0.9600 .
C14 H14C 0.9600 .
C28 N4 1.18(4) .
C28 C29 1.40(4) .
C29 H29A 0.9600 .
C29 H29B 0.9600 .
C29 H29C 0.9600 .

loop_
_smtbx_masks_void_nr
_smtbx_masks_void_average_x
_smtbx_masks_void_average_y
_smtbx_masks_void_average_z
_smtbx_masks_void_volume
_smtbx_masks_void_count_electrons
1 -0.929 0.221 0.750 168.7 11.7
2 -0.517 0.279 0.250 168.7 11.7
3 -0.020 0.721 0.750 168.7 11.9
4 -0.803 0.779 0.250 168.7 11.9
